data_2225846
loop_
_publ_author_name
'Zheng, Tingting'
'Sun, Hongjian'

_publ_section_title
;
 Dichlorido[2,3,5,6-tetrafluoro-4-(trifluoromethyl)phenyl-\k<i>C</i>^1^]bis(trimethylphosphine-\k<i>P</i>)cobalt(III)
;
_journal_coeditor_code GK2264
_journal_issue 5
_journal_name_full 'Acta Crystallographica Section E'
_journal_page_first m574
_journal_paper_doi 10.1107/S1600536810014066
_journal_volume 66
_journal_year 2010
_chemical_formula_iupac '[Co (C7 F7) Cl2 (C3 H9 P)2]'
_chemical_formula_moiety 'C13 H18 Cl2 Co F7 P2'
_chemical_formula_sum 'C13 H18 Cl2 Co F7 P2'
_chemical_formula_weight 499.04
_chemical_melting_point 380
_chemical_name_systematic
;
Dichlorido[2,3,5,6-tetrafluoro-4-(trifluoromethyl)phenyl-
\k<i>C</i>^1^]bis(trimethylphosphine-\k<i>P</i>)cobalt(III)
;
_space_group_IT_number 61
_symmetry_cell_setting orthorhombic
_symmetry_space_group_name_Hall '-P 2ac 2ab'
_symmetry_space_group_name_H-M 'P b c a'
_atom_sites_solution_hydrogens geom
_atom_sites_solution_primary direct
_atom_sites_solution_secondary difmap
_audit_creation_method SHELXL-97
_cell_angle_alpha 90.00
_cell_angle_beta 90.00
_cell_angle_gamma 90.00
_cell_formula_units_Z 8
_cell_length_a 12.3321(19)
_cell_length_b 13.3657(19)
_cell_length_c 25.426(4)
_cell_measurement_reflns_used 2967
_cell_measurement_temperature 293(2)
_cell_measurement_theta_max 21.04
_cell_measurement_theta_min 2.30
_cell_volume 4190.9(11)
_computing_cell_refinement 'SAINT (Bruker, 1997)'
_computing_data_collection 'SMART (Bruker, 1997)'
_computing_data_reduction 'SAINT (Bruker, 1997)'
_computing_molecular_graphics 'SHELXTL (Sheldrick, 2008)'
_computing_publication_material 'SHELXTL (Sheldrick, 2008)'
_computing_structure_refinement 'SHELXL97 (Sheldrick, 2008)'
_computing_structure_solution 'SHELXS97 (Sheldrick, 2008)'
_diffrn_ambient_temperature 293(2)
_diffrn_measured_fraction_theta_full 0.997
_diffrn_measured_fraction_theta_max 0.997
_diffrn_measurement_device_type 'Bruker SMART CCD area-detector'
_diffrn_measurement_method '\f and \w scans'
_diffrn_radiation_monochromator graphite
_diffrn_radiation_source 'fine-focus sealed tube'
_diffrn_radiation_type MoK\a
_diffrn_radiation_wavelength 0.71073
_diffrn_reflns_av_R_equivalents 0.0522
_diffrn_reflns_av_sigmaI/netI 0.0378
_diffrn_reflns_limit_h_max 10
_diffrn_reflns_limit_h_min -14
_diffrn_reflns_limit_k_max 12
_diffrn_reflns_limit_k_min -15
_diffrn_reflns_limit_l_max 29
_diffrn_reflns_limit_l_min -27
_diffrn_reflns_number 18353
_diffrn_reflns_theta_full 24.23
_diffrn_reflns_theta_max 24.23
_diffrn_reflns_theta_min 2.30
_diffrn_standards_decay_% 0
_diffrn_standards_interval_count 0
_diffrn_standards_interval_time 0
_diffrn_standards_number 0
_exptl_absorpt_coefficient_mu 1.280
_exptl_absorpt_correction_T_max 0.8023
_exptl_absorpt_correction_T_min 0.7402
_exptl_absorpt_correction_type multi-scan
_exptl_absorpt_process_details '(SADABS; Sheldrick, 1996)'
_exptl_crystal_colour red
_exptl_crystal_density_diffrn 1.582
_exptl_crystal_density_method 'not measured'
_exptl_crystal_description block
_exptl_crystal_F_000 2000
_exptl_crystal_size_max 0.25
_exptl_crystal_size_mid 0.20
_exptl_crystal_size_min 0.18
_refine_diff_density_max 0.778
_refine_diff_density_min -0.692
_refine_ls_extinction_method none
_refine_ls_goodness_of_fit_ref 1.074
_refine_ls_hydrogen_treatment constr
_refine_ls_matrix_type full
_refine_ls_number_parameters 223
_refine_ls_number_reflns 3373
_refine_ls_number_restraints 8
_refine_ls_restrained_S_all 1.080
_refine_ls_R_factor_all 0.0900
_refine_ls_R_factor_gt 0.0607
_refine_ls_shift/su_max 0.013
_refine_ls_shift/su_mean 0.001
_refine_ls_structure_factor_coef Fsqd
_refine_ls_weighting_details 'calc w=1/[\s^2^(Fo^2^)+(0.0935P)^2^+7.5678P] where P=(Fo^2^+2Fc^2^)/3'
_refine_ls_weighting_scheme calc
_refine_ls_wR_factor_gt 0.1644
_refine_ls_wR_factor_ref 0.1860
_reflns_number_gt 2345
_reflns_number_total 3373
_reflns_threshold_expression I>2\s(I)
_cod_data_source_file gk2264.cif
_cod_data_source_block I
_cod_original_cell_volume 4190.8(11)
_cod_database_code 2225846
_cod_database_fobs_code 2225846

loop_
_symmetry_equiv_pos_as_xyz
'x, y, z'
'-x+1/2, -y, z+1/2'
'-x, y+1/2, -z+1/2'
'x+1/2, -y+1/2, -z'
'-x, -y, -z'
'x-1/2, y, -z-1/2'
'x, -y-1/2, z-1/2'
'-x-1/2, y-1/2, z'

loop_
_atom_site_type_symbol
_atom_site_label
_atom_site_fract_x
_atom_site_fract_y
_atom_site_fract_z
_atom_site_U_iso_or_equiv
_atom_site_adp_type
_atom_site_calc_flag
_atom_site_refinement_flags
_atom_site_occupancy
_atom_site_disorder_assembly
_atom_site_disorder_group
C C1 0.9572(5) 0.1013(5) 0.1322(3) 0.0593(16) Uani d . 1 A .
C C2 0.9141(7) 0.1728(6) 0.0990(3) 0.080(2) Uani d . 1 . .
C C3 0.8099(8) 0.1731(9) 0.0813(3) 0.102(3) Uani d . 1 A .
C C4 0.7378(6) 0.0992(11) 0.0944(4) 0.109(4) Uani d D 1 . .
C C5 0.7789(7) 0.0239(8) 0.1266(3) 0.094(3) Uani d . 1 A .
C C6 0.8834(6) 0.0266(6) 0.1449(3) 0.073(2) Uani d . 1 . .
C C8 1.3056(6) -0.0189(6) 0.0919(3) 0.087(2) Uani d . 1 . .
H H8A 1.3203 -0.0538 0.1241 0.130 Uiso calc R 1 . .
H H8B 1.3477 0.0414 0.0907 0.130 Uiso calc R 1 . .
H H8C 1.3244 -0.0607 0.0626 0.130 Uiso calc R 1 . .
C C9 1.1447(8) 0.0770(7) 0.0268(3) 0.101(3) Uani d . 1 . .
H H9A 1.1794 0.1413 0.0286 0.151 Uiso calc R 1 . .
H H9B 1.0687 0.0858 0.0201 0.151 Uiso calc R 1 . .
H H9C 1.1766 0.0384 -0.0010 0.151 Uiso calc R 1 . .
C C10 1.0943(7) -0.1069(5) 0.0800(3) 0.087(2) Uani d . 1 . .
H H10A 1.1015 -0.1461 0.1115 0.130 Uiso calc R 1 . .
H H10B 1.1264 -0.1422 0.0510 0.130 Uiso calc R 1 . .
H H10C 1.0189 -0.0954 0.0729 0.130 Uiso calc R 1 . .
C C11 1.1647(6) 0.2311(6) 0.2713(3) 0.092(3) Uani d . 1 . .
H H11A 1.2031 0.1723 0.2824 0.137 Uiso calc R 1 . .
H H11B 1.1369 0.2656 0.3016 0.137 Uiso calc R 1 . .
H H11C 1.2131 0.2744 0.2524 0.137 Uiso calc R 1 . .
C C12 0.9874(8) 0.3117(6) 0.2110(4) 0.105(3) Uani d . 1 . .
H H12A 1.0344 0.3495 0.1884 0.157 Uiso calc R 1 . .
H H12B 0.9727 0.3495 0.2423 0.157 Uiso calc R 1 . .
H H12C 0.9206 0.2979 0.1931 0.157 Uiso calc R 1 . .
C C13 0.9579(7) 0.1302(8) 0.2711(3) 0.101(3) Uani d . 1 . .
H H13A 0.9885 0.0672 0.2816 0.151 Uiso calc R 1 . .
H H13B 0.8913 0.1187 0.2525 0.151 Uiso calc R 1 . .
H H13C 0.9438 0.1701 0.3017 0.151 Uiso calc R 1 . .
Cl Cl1 1.22875(15) 0.22034(13) 0.13739(8) 0.0772(6) Uani d . 1 A .
Cl Cl2 1.18147(13) -0.01081(11) 0.21464(6) 0.0566(4) Uani d . 1 A .
Co Co1 1.10845(6) 0.10295(6) 0.15914(3) 0.0498(3) Uani d . 1 . .
F F1 0.9169(4) -0.0490(4) 0.17618(19) 0.0965(15) Uani d . 1 A .
F F2 0.7167(4) -0.0546(6) 0.1418(2) 0.146(3) Uani d . 1 . .
F F3 0.7792(5) 0.2497(5) 0.0496(2) 0.156(3) Uani d . 1 . .
F F4 0.9791(5) 0.2502(4) 0.0832(2) 0.1083(16) Uani d . 1 . .
P P1 1.05246(15) 0.19513(14) 0.22862(7) 0.0664(5) Uani d . 1 A .
P P2 1.16269(14) 0.01209(14) 0.08875(7) 0.0622(5) Uani d . 1 A .
C C7 0.6149(13) 0.0863(14) 0.0797(8) 0.106(9) Uiso d PD 0.487(13) A 1
F F6 0.5612(14) 0.0191(12) 0.1062(6) 0.154(7) Uiso d PD 0.487(13) A 1
F F5 0.5737(12) 0.1839(12) 0.0899(6) 0.138(6) Uiso d PD 0.487(13) A 1
F F7 0.6077(13) 0.0920(13) 0.0284(6) 0.150(6) Uiso d PD 0.487(13) A 1
C C7' 0.6232(14) 0.1080(15) 0.0695(8) 0.141(12) Uiso d PD 0.513(13) A 2
F F6' 0.6148(12) 0.1727(13) 0.0306(6) 0.158(6) Uiso d PD 0.513(13) A 2
F F7' 0.6005(11) 0.0140(10) 0.0511(5) 0.133(5) Uiso d PD 0.513(13) A 2
F F5' 0.5527(11) 0.1180(11) 0.1069(5) 0.131(5) Uiso d PD 0.513(13) A 2

loop_
_atom_site_aniso_label
_atom_site_aniso_U_11
_atom_site_aniso_U_22
_atom_site_aniso_U_33
_atom_site_aniso_U_12
_atom_site_aniso_U_13
_atom_site_aniso_U_23
C1 0.046(4) 0.069(4) 0.062(4) 0.006(3) -0.001(3) -0.001(3)
C2 0.072(5) 0.092(6) 0.077(5) 0.023(5) -0.004(4) 0.012(4)
C3 0.078(6) 0.152(9) 0.074(5) 0.056(7) -0.024(5) -0.011(6)
C4 0.042(4) 0.209(12) 0.076(6) 0.027(6) -0.010(4) -0.035(7)
C5 0.052(5) 0.157(9) 0.072(5) -0.024(6) 0.013(4) -0.030(6)
C6 0.053(4) 0.095(6) 0.072(5) -0.008(4) 0.003(4) 0.004(4)
C8 0.055(4) 0.104(6) 0.101(6) 0.014(4) 0.009(4) -0.010(5)
C9 0.121(7) 0.113(7) 0.068(5) 0.018(6) 0.002(5) 0.006(5)
C10 0.083(6) 0.072(5) 0.105(6) 0.012(4) -0.018(5) -0.019(4)
C11 0.075(5) 0.096(6) 0.103(6) 0.012(5) -0.017(5) -0.031(5)
C12 0.111(7) 0.081(6) 0.122(7) 0.042(5) -0.003(6) -0.018(5)
C13 0.078(6) 0.148(8) 0.078(5) -0.005(6) 0.021(4) -0.005(5)
Cl1 0.0681(11) 0.0602(10) 0.1034(14) -0.0203(9) 0.0083(10) 0.0143(9)
Cl2 0.0546(9) 0.0522(9) 0.0629(9) 0.0059(7) -0.0052(7) 0.0159(7)
Co1 0.0414(5) 0.0477(5) 0.0603(5) 0.0008(3) 0.0002(4) 0.0075(4)
F1 0.088(3) 0.098(3) 0.103(3) -0.031(3) -0.006(3) 0.027(3)
F2 0.076(3) 0.227(7) 0.136(5) -0.073(5) 0.010(3) -0.025(5)
F3 0.138(5) 0.199(6) 0.130(5) 0.083(5) -0.048(4) 0.023(4)
F4 0.112(4) 0.089(3) 0.124(4) 0.017(3) -0.012(3) 0.042(3)
P1 0.0549(11) 0.0721(12) 0.0723(11) 0.0116(9) 0.0003(9) -0.0081(9)
P2 0.0544(10) 0.0683(11) 0.0638(11) 0.0091(9) -0.0010(8) 0.0011(8)

loop_
_atom_type_symbol
_atom_type_description
_atom_type_scat_dispersion_real
_atom_type_scat_dispersion_imag
_atom_type_scat_source
C C 0.0033 0.0016 'International Tables Vol C Tables 4.2.6.8 and 6.1.1.4'
H H 0.0000 0.0000 'International Tables Vol C Tables 4.2.6.8 and 6.1.1.4'
F F 0.0171 0.0103 'International Tables Vol C Tables 4.2.6.8 and 6.1.1.4'
P P 0.1023 0.0942 'International Tables Vol C Tables 4.2.6.8 and 6.1.1.4'
Co Co 0.3494 0.9721 'International Tables Vol C Tables 4.2.6.8 and 6.1.1.4'
Cl Cl 0.1484 0.1585 'International Tables Vol C Tables 4.2.6.8 and 6.1.1.4'

loop_
_geom_angle_atom_site_label_1
_geom_angle_atom_site_label_2
_geom_angle_atom_site_label_3
_geom_angle_site_symmetry_1
_geom_angle_site_symmetry_3
_geom_angle
_geom_angle_publ_flag
C2 C1 C6 . . 112.8(7) ?
C2 C1 Co1 . . 124.3(6) ?
C6 C1 Co1 . . 122.9(5) ?
C3 C2 F4 . . 117.0(8) ?
C3 C2 C1 . . 124.5(9) ?
F4 C2 C1 . . 118.5(7) ?
F3 C3 C2 . . 117.5(11) ?
F3 C3 C4 . . 120.4(9) ?
C2 C3 C4 . . 122.1(9) ?
C3 C4 C5 . . 115.3(7) ?
C3 C4 C7' . . 115.9(12) ?
C5 C4 C7' . . 128.7(13) ?
C3 C4 C7 . . 130.4(12) ?
C5 C4 C7 . . 114.3(12) ?
C7' C4 C7 . . 14.8(11) ?
F2 C5 C6 . . 117.1(9) ?
F2 C5 C4 . . 121.3(8) ?
C6 C5 C4 . . 121.6(9) ?
F1 C6 C5 . . 118.0(8) ?
F1 C6 C1 . . 118.3(6) ?
C5 C6 C1 . . 123.8(8) ?
P2 C8 H8A . . 109.5 ?
P2 C8 H8B . . 109.5 ?
H8A C8 H8B . . 109.5 ?
P2 C8 H8C . . 109.5 ?
H8A C8 H8C . . 109.5 ?
H8B C8 H8C . . 109.5 ?
P2 C9 H9A . . 109.5 ?
P2 C9 H9B . . 109.5 ?
H9A C9 H9B . . 109.5 ?
P2 C9 H9C . . 109.5 ?
H9A C9 H9C . . 109.5 ?
H9B C9 H9C . . 109.5 ?
P2 C10 H10A . . 109.5 ?
P2 C10 H10B . . 109.5 ?
H10A C10 H10B . . 109.5 ?
P2 C10 H10C . . 109.5 ?
H10A C10 H10C . . 109.5 ?
H10B C10 H10C . . 109.5 ?
P1 C11 H11A . . 109.5 ?
P1 C11 H11B . . 109.5 ?
H11A C11 H11B . . 109.5 ?
P1 C11 H11C . . 109.5 ?
H11A C11 H11C . . 109.5 ?
H11B C11 H11C . . 109.5 ?
P1 C12 H12A . . 109.5 ?
P1 C12 H12B . . 109.5 ?
H12A C12 H12B . . 109.5 ?
P1 C12 H12C . . 109.5 ?
H12A C12 H12C . . 109.5 ?
H12B C12 H12C . . 109.5 ?
P1 C13 H13A . . 109.5 ?
P1 C13 H13B . . 109.5 ?
H13A C13 H13B . . 109.5 ?
P1 C13 H13C . . 109.5 ?
H13A C13 H13C . . 109.5 ?
H13B C13 H13C . . 109.5 ?
C1 Co1 Cl1 . . 123.2(2) y
C1 Co1 Cl2 . . 125.5(2) y
Cl1 Co1 Cl2 . . 111.29(7) y
C1 Co1 P1 . . 89.36(19) y
Cl1 Co1 P1 . . 90.78(8) y
Cl2 Co1 P1 . . 90.03(7) y
C1 Co1 P2 . . 89.93(19) y
Cl1 Co1 P2 . . 89.13(8) y
Cl2 Co1 P2 . . 90.86(7) y
P1 Co1 P2 . . 179.08(8) y
C12 P1 C13 . . 105.9(5) ?
C12 P1 C11 . . 104.9(4) ?
C13 P1 C11 . . 105.1(4) ?
C12 P1 Co1 . . 114.3(3) ?
C13 P1 Co1 . . 113.6(3) ?
C11 P1 Co1 . . 112.1(3) ?
C9 P2 C8 . . 105.5(4) ?
C9 P2 C10 . . 104.9(4) ?
C8 P2 C10 . . 104.9(4) ?
C9 P2 Co1 . . 113.2(3) ?
C8 P2 Co1 . . 112.0(3) ?
C10 P2 Co1 . . 115.5(3) ?
F6 C7 F7 . . 121.3(17) ?
F6 C7 F5 . . 110.9(16) ?
F7 C7 F5 . . 96.0(15) ?
F6 C7 C4 . . 116.3(16) ?
F7 C7 C4 . . 107.2(14) ?
F5 C7 C4 . . 101.6(13) ?
F5' C7' F6' . . 115.5(17) ?
F5' C7' F7' . . 102.1(16) ?
F6' C7' F7' . . 109.3(16) ?
F5' C7' C4 . . 108.5(15) ?
F6' C7' C4 . . 115.3(16) ?
F7' C7' C4 . . 104.8(14) ?

loop_
_geom_bond_atom_site_label_1
_geom_bond_atom_site_label_2
_geom_bond_site_symmetry_2
_geom_bond_distance
_geom_bond_publ_flag
C1 C2 . 1.382(10) ?
C1 C6 . 1.389(10) ?
C1 Co1 . 1.987(6) y
C2 C3 . 1.362(12) ?
C2 F4 . 1.369(9) ?
C3 F3 . 1.358(11) ?
C3 C4 . 1.370(15) ?
C4 C5 . 1.393(14) ?
C4 C7' . 1.554(17) ?
C4 C7 . 1.570(16) ?
C5 F2 . 1.357(11) ?
C5 C6 . 1.370(11) ?
C6 F1 . 1.350(9) ?
C8 P2 . 1.812(7) ?
C8 H8A . 0.9600 ?
C8 H8B . 0.9600 ?
C8 H8C . 0.9600 ?
C9 P2 . 1.812(8) ?
C9 H9A . 0.9600 ?
C9 H9B . 0.9600 ?
C9 H9C . 0.9600 ?
C10 P2 . 1.814(8) ?
C10 H10A . 0.9600 ?
C10 H10B . 0.9600 ?
C10 H10C . 0.9600 ?
C11 P1 . 1.823(8) ?
C11 H11A . 0.9600 ?
C11 H11B . 0.9600 ?
C11 H11C . 0.9600 ?
C12 P1 . 1.808(8) ?
C12 H12A . 0.9600 ?
C12 H12B . 0.9600 ?
C12 H12C . 0.9600 ?
C13 P1 . 1.811(8) ?
C13 H13A . 0.9600 ?
C13 H13B . 0.9600 ?
C13 H13C . 0.9600 ?
Cl1 Co1 . 2.2290(18) y
Cl2 Co1 . 2.2613(16) y
Co1 P1 . 2.262(2) y
Co1 P2 . 2.264(2) y
C7 F6 . 1.302(16) ?
C7 F7 . 1.311(17) ?
C7 F5 . 1.424(17) ?
C7' F5' . 1.296(17) ?
C7' F6' . 1.317(17) ?
C7' F7' . 1.368(17) ?

loop_
_geom_torsion_atom_site_label_1
_geom_torsion_atom_site_label_2
_geom_torsion_atom_site_label_3
_geom_torsion_atom_site_label_4
_geom_torsion_site_symmetry_1
_geom_torsion_site_symmetry_2
_geom_torsion_site_symmetry_3
_geom_torsion_site_symmetry_4
_geom_torsion
_geom_torsion_publ_flag
C6 C1 C2 C3 . . . . 1.7(11) ?
Co1 C1 C2 C3 . . . . -178.6(6) ?
C6 C1 C2 F4 . . . . -179.5(7) ?
Co1 C1 C2 F4 . . . . 0.2(10) ?
F4 C2 C3 F3 . . . . 0.1(12) ?
C1 C2 C3 F3 . . . . 178.9(7) ?
F4 C2 C3 C4 . . . . 179.7(8) ?
C1 C2 C3 C4 . . . . -1.5(14) ?
F3 C3 C4 C5 . . . . 179.1(7) ?
C2 C3 C4 C5 . . . . -0.4(13) ?
F3 C3 C4 C7' . . . . 1.8(15) ?
C2 C3 C4 C7' . . . . -177.8(11) ?
F3 C3 C4 C7 . . . . -2.0(17) ?
C2 C3 C4 C7 . . . . 178.5(12) ?
C3 C4 C5 F2 . . . . -178.9(8) ?
C7' C4 C5 F2 . . . . -1.9(16) ?
C7 C4 C5 F2 . . . . 2.0(14) ?
C3 C4 C5 C6 . . . . 2.0(13) ?
C7' C4 C5 C6 . . . . 179.0(12) ?
C7 C4 C5 C6 . . . . -177.1(10) ?
F2 C5 C6 F1 . . . . 0.5(11) ?
C4 C5 C6 F1 . . . . 179.6(7) ?
F2 C5 C6 C1 . . . . 179.0(7) ?
C4 C5 C6 C1 . . . . -1.8(13) ?
C2 C1 C6 F1 . . . . 178.4(7) ?
Co1 C1 C6 F1 . . . . -1.3(10) ?
C2 C1 C6 C5 . . . . -0.1(11) ?
Co1 C1 C6 C5 . . . . -179.8(6) ?
C2 C1 Co1 Cl1 . . . . -1.3(7) ?
C6 C1 Co1 Cl1 . . . . 178.4(5) ?
C2 C1 Co1 Cl2 . . . . 178.8(5) ?
C6 C1 Co1 Cl2 . . . . -1.5(7) ?
C2 C1 Co1 P1 . . . . 89.2(6) ?
C6 C1 Co1 P1 . . . . -91.1(6) ?
C2 C1 Co1 P2 . . . . -90.2(6) ?
C6 C1 Co1 P2 . . . . 89.5(6) ?
C1 Co1 P1 C12 . . . . -57.7(4) ?
Cl1 Co1 P1 C12 . . . . 65.5(4) ?
Cl2 Co1 P1 C12 . . . . 176.8(4) ?
C1 Co1 P1 C13 . . . . 64.1(4) ?
Cl1 Co1 P1 C13 . . . . -172.7(3) ?
Cl2 Co1 P1 C13 . . . . -61.4(3) ?
C1 Co1 P1 C11 . . . . -176.9(4) ?
Cl1 Co1 P1 C11 . . . . -53.7(3) ?
Cl2 Co1 P1 C11 . . . . 57.6(3) ?
C1 Co1 P2 C9 . . . . 63.6(4) ?
Cl1 Co1 P2 C9 . . . . -59.6(4) ?
Cl2 Co1 P2 C9 . . . . -170.8(4) ?
C1 Co1 P2 C8 . . . . -177.3(4) ?
Cl1 Co1 P2 C8 . . . . 59.6(3) ?
Cl2 Co1 P2 C8 . . . . -51.7(3) ?
C1 Co1 P2 C10 . . . . -57.3(3) ?
Cl1 Co1 P2 C10 . . . . 179.5(3) ?
Cl2 Co1 P2 C10 . . . . 68.2(3) ?
C3 C4 C7 F6 . . . . -166.9(13) ?
C5 C4 C7 F6 . . . . 12.0(19) ?
C7' C4 C7 F6 . . . . 180(5) ?
C3 C4 C7 F7 . . . . 54(2) ?
C5 C4 C7 F7 . . . . -127.5(14) ?
C7' C4 C7 F7 . . . . 40(4) ?
C3 C4 C7 F5 . . . . -46.5(19) ?
C5 C4 C7 F5 . . . . 132.4(12) ?
C7' C4 C7 F5 . . . . -60(4) ?
C3 C4 C7' F5' . . . . -118.0(15) ?
C5 C4 C7' F5' . . . . 65(2) ?
C7 C4 C7' F5' . . . . 51(4) ?
C3 C4 C7' F6' . . . . 13(2) ?
C5 C4 C7' F6' . . . . -163.6(13) ?
C7 C4 C7' F6' . . . . -178(5) ?
C3 C4 C7' F7' . . . . 133.6(13) ?
C5 C4 C7' F7' . . . . -43.3(19) ?
C7 C4 C7' F7' . . . . -58(4) ?
